data_7153500
loop_
_publ_author_name
'Cantillo, David'
'Avalos, Mart\'in'
'Babiano, Reyes'
'Cintas, Pedro'
'Jim\'enez, Jos\'e L'
'Light, Mark E.'
'Palacios, Juan C.'
'Rodr\'iguez, Valent\'in'

_publ_section_title
;
 Push-pull 1,3-thiazolium-5-thiolates. Formation via concerted and
 stepwise pathways, and theoretical evaluation of NLO properties.
;
_journal_issue 23
_journal_name_full 'Organic &amp; biomolecular chemistry'
_journal_page_first 5367
_journal_page_last 5374
_journal_paper_doi 10.1039/c0ob00416b
_journal_volume 8
_journal_year 2010
_chemical_formula_sum 'C17 H14 N2 O3 S2'
_chemical_formula_weight 358.42
_chemical_name_systematic
;
?
;
_space_group_IT_number 29
_symmetry_cell_setting orthorhombic
_symmetry_space_group_name_Hall 'P 2c -2ac'
_symmetry_space_group_name_H-M 'P c a 21'
_atom_sites_solution_hydrogens geom
_atom_sites_solution_primary direct
_atom_sites_solution_secondary difmap
_audit_creation_method SHELXL-97
_cell_angle_alpha 90.00
_cell_angle_beta 90.00
_cell_angle_gamma 90.00
_cell_formula_units_Z 8
_cell_length_a 10.9901(7)
_cell_length_b 20.0863(11)
_cell_length_c 14.5576(9)
_cell_measurement_reflns_used 66356
_cell_measurement_temperature 120(2)
_cell_measurement_theta_max 27.48
_cell_measurement_theta_min 2.91
_cell_volume 3213.6(3)
_computing_cell_refinement 'DENZO (Otwinowski & Minor, 1997) & COLLECT (Hooft, R.W.W., 1998)'
_computing_data_collection 'COLLECT (Hooft, R.W.W., 1998)'
_computing_data_reduction 'DENZO (Otwinowski & Minor, 1997) & COLLECT (Hooft, R.W.W., 1998)'
_computing_molecular_graphics
;
Images generated using CrystalMaker: a crystal and molecular
structures program for Mac and Windows. CrystalMaker Software Ltd,
Oxford, England (www.crystalmaker.com)
;
_computing_publication_material 'WINGX (Farrugia, 1998)'
_computing_structure_refinement 'SHELXL-97 (Sheldrick, 2008)'
_computing_structure_solution 'SHELXS-97 (Sheldrick, 1997)'
_diffrn_ambient_temperature 120(2)
_diffrn_detector_area_resol_mean 9.091
_diffrn_measured_fraction_theta_full 0.996
_diffrn_measured_fraction_theta_max 0.996
_diffrn_measurement_device_type 'Bruker-Nonius CCD camera on \k-goniostat'
_diffrn_measurement_method '\f & \w scans to fill the asymmetric unit'
_diffrn_radiation_monochromator graphite
_diffrn_radiation_source 'Bruker Nonius FR591 Rotating Anode'
_diffrn_radiation_type MoK\a
_diffrn_radiation_wavelength 0.71073
_diffrn_reflns_av_R_equivalents 0.0806
_diffrn_reflns_av_sigmaI/netI 0.0491
_diffrn_reflns_limit_h_max 13
_diffrn_reflns_limit_h_min -13
_diffrn_reflns_limit_k_max 23
_diffrn_reflns_limit_k_min -23
_diffrn_reflns_limit_l_max 17
_diffrn_reflns_limit_l_min -17
_diffrn_reflns_number 21954
_diffrn_reflns_theta_full 25.03
_diffrn_reflns_theta_max 25.03
_diffrn_reflns_theta_min 2.98
_diffrn_standards_number 0
_exptl_absorpt_coefficient_mu 0.350
_exptl_absorpt_correction_T_max 0.9333
_exptl_absorpt_correction_T_min 0.9084
_exptl_absorpt_correction_type multi-scan
_exptl_absorpt_process_details
;
SADABS V2.10 (Sheldrick, G.M., 2003)
;
_exptl_crystal_colour 'Dark Red'
_exptl_crystal_density_diffrn 1.482
_exptl_crystal_density_method 'not measured'
_exptl_crystal_description Block
_exptl_crystal_F_000 1488
_exptl_crystal_size_max 0.28
_exptl_crystal_size_mid 0.2
_exptl_crystal_size_min 0.2
_refine_diff_density_max 0.621
_refine_diff_density_min -0.404
_refine_diff_density_rms 0.093
_refine_ls_extinction_method none
_refine_ls_goodness_of_fit_ref 1.067
_refine_ls_hydrogen_treatment constr
_refine_ls_matrix_type full
_refine_ls_number_parameters 441
_refine_ls_number_reflns 2952
_refine_ls_number_restraints 614
_refine_ls_restrained_S_all 0.965
_refine_ls_R_factor_all 0.0900
_refine_ls_R_factor_gt 0.0788
_refine_ls_shift/su_max 0.007
_refine_ls_shift/su_mean 0.001
_refine_ls_structure_factor_coef Fsqd
_refine_ls_weighting_details 'calc w=1/[\s^2^(Fo^2^)+(0.1380P)^2^+10.4859P] where P=(Fo^2^+2Fc^2^)/3'
_refine_ls_weighting_scheme calc
_refine_ls_wR_factor_gt 0.2279
_refine_ls_wR_factor_ref 0.2382
_reflns_number_gt 2587
_reflns_number_total 2952
_reflns_threshold_expression >2\s(I)
_cod_data_source_file c0ob00416b.txt
_cod_data_source_block Compound18
_cod_depositor_comments
;
The following automatic conversions were performed:

'_symmetry_cell_setting' value 'Orthorhombic' changed to
'orthorhombic' according to
/home/saulius/struct/CIF-dictionaries/cif_core.dic dictionary named
'cif_core.dic' version 2.4.2 from 2011-04-26.

Automatic conversion script
Id: cif_fix_values 1891 2012-01-12 08:04:46Z andrius 
;
_cod_original_sg_symbol_H-M Pca2(1)
_cod_database_code 7153500

loop_
_symmetry_equiv_pos_as_xyz
'x, y, z'
'-x, -y, z+1/2'
'x+1/2, -y, z'
'-x+1/2, y, z+1/2'

loop_
_atom_site_label
_atom_site_type_symbol
_atom_site_fract_x
_atom_site_fract_y
_atom_site_fract_z
_atom_site_U_iso_or_equiv
_atom_site_adp_type
_atom_site_occupancy
_atom_site_symmetry_multiplicity
_atom_site_calc_flag
_atom_site_refinement_flags
_atom_site_disorder_assembly
_atom_site_disorder_group
S1 S 0.67881(16) 0.14219(9) 0.19864(12) 0.0365(4) Uani 1 1 d U . .
S2 S 0.57352(19) 0.27352(10) 0.25647(16) 0.0514(6) Uani 1 1 d U . .
O1 O 0.9587(5) -0.1127(3) -0.0096(4) 0.0442(13) Uani 1 1 d U . .
O2 O 0.9300(6) 0.4149(3) -0.0669(6) 0.077(2) Uani 1 1 d U . .
O3 O 0.8099(6) 0.5024(3) -0.0803(5) 0.0561(16) Uani 1 1 d U . .
N1 N 0.7256(5) 0.1827(2) 0.0390(4) 0.0327(13) Uani 1 1 d U . .
N2 N 0.8278(6) 0.4422(3) -0.0605(5) 0.0483(17) Uani 1 1 d U . .
C1 C 0.8911(8) -0.1740(3) 0.0018(6) 0.0441(19) Uani 1 1 d U . .
H1A H 0.8881 -0.1855 0.0658 0.066 Uiso 1 1 calc R . .
H1B H 0.9306 -0.2090 -0.0318 0.066 Uiso 1 1 calc R . .
H1C H 0.8099 -0.1681 -0.0211 0.066 Uiso 1 1 calc R . .
C2 C 0.8938(6) -0.0568(3) 0.0183(5) 0.0342(16) Uani 1 1 d U . .
C3 C 0.7880(7) -0.0551(3) 0.0623(5) 0.0367(17) Uani 1 1 d U . .
H3 H 0.7480 -0.0945 0.0770 0.044 Uiso 1 1 calc R . .
C4 C 0.7373(7) 0.0062(3) 0.0861(5) 0.0363(16) Uani 1 1 d U . .
H4 H 0.6633 0.0073 0.1172 0.044 Uiso 1 1 calc R . .
C5 C 0.7943(6) 0.0647(3) 0.0647(5) 0.0285(14) Uani 1 1 d U . .
C6 C 0.9047(6) 0.0626(3) 0.0175(5) 0.0314(15) Uani 1 1 d U . .
H6 H 0.9428 0.1021 0.0008 0.038 Uiso 1 1 calc R . .
C7 C 0.9566(7) 0.0045(4) -0.0042(5) 0.0363(16) Uani 1 1 d U . .
H7 H 1.0319 0.0034 -0.0333 0.044 Uiso 1 1 calc R . .
C8 C 0.7403(7) 0.1291(3) 0.0920(5) 0.0365(16) Uani 1 1 d U . .
C9 C 0.6369(6) 0.2238(3) 0.1734(5) 0.0348(16) Uani 1 1 d U . .
C10 C 0.6718(6) 0.2377(3) 0.0840(5) 0.0314(14) Uani 1 1 d U . .
C11 C 0.7529(8) 0.1847(3) -0.0575(5) 0.0357(16) Uani 1 1 d U . .
H11A H 0.8294 0.2068 -0.0667 0.054 Uiso 1 1 calc R . .
H11B H 0.6899 0.2086 -0.0891 0.054 Uiso 1 1 calc R . .
H11C H 0.7575 0.1402 -0.0810 0.054 Uiso 1 1 calc R . .
C12 C 0.6552(7) 0.3042(3) 0.0431(5) 0.0362(16) Uani 1 1 d U . .
C13 C 0.7473(9) 0.3379(3) 0.0032(5) 0.0443(17) Uani 1 1 d U . .
H13 H 0.8239 0.3189 -0.0035 0.053 Uiso 1 1 calc R . .
C14 C 0.7225(7) 0.4039(3) -0.0282(5) 0.0411(16) Uani 1 1 d U . .
C15 C 0.6121(7) 0.4330(4) -0.0226(5) 0.0430(17) Uani 1 1 d U . .
H15 H 0.6018 0.4766 -0.0424 0.052 Uiso 1 1 calc R . .
C16 C 0.5134(8) 0.3977(4) 0.0128(6) 0.0478(19) Uani 1 1 d U . .
H16 H 0.4350 0.4151 0.0136 0.057 Uiso 1 1 calc R . .
C17 C 0.5407(8) 0.3343(3) 0.0470(5) 0.0419(17) Uani 1 1 d U . .
H17 H 0.4779 0.3105 0.0744 0.050 Uiso 1 1 calc R . .
S3 S 0.17093(16) 0.36439(8) 0.07082(12) 0.0329(4) Uani 1 1 d U . .
S4 S 0.06122(19) 0.23382(10) 0.01769(17) 0.0514(6) Uani 1 1 d U . .
O4 O 0.4584(5) 0.6200(2) 0.2703(4) 0.0387(12) Uani 1 1 d U . .
N4 N 0.2361(5) 0.3227(2) 0.2269(4) 0.0312(13) Uani 1 1 d U A .
C18 C 0.3992(8) 0.6824(3) 0.2569(7) 0.047(2) Uani 1 1 d U . .
H18A H 0.4022 0.6942 0.1931 0.071 Uiso 1 1 calc R . .
H18B H 0.4396 0.7160 0.2925 0.071 Uiso 1 1 calc R . .
H18C H 0.3159 0.6790 0.2762 0.071 Uiso 1 1 calc R . .
C19 C 0.4044(7) 0.5651(3) 0.2458(5) 0.0357(16) Uani 1 1 d U . .
C20 C 0.2894(7) 0.5623(3) 0.1988(6) 0.0347(16) Uani 1 1 d U . .
H20 H 0.2500 0.6018 0.1835 0.042 Uiso 1 1 calc R . .
C21 C 0.2366(7) 0.5026(3) 0.1759(5) 0.0332(16) Uani 1 1 d U . .
H21 H 0.1631 0.5020 0.1443 0.040 Uiso 1 1 calc R . .
C22 C 0.2948(6) 0.4409(3) 0.2009(5) 0.0327(15) Uani 1 1 d U . .
C23 C 0.4106(6) 0.4432(3) 0.2425(6) 0.0385(18) Uani 1 1 d U . .
H23 H 0.4537 0.4042 0.2535 0.046 Uiso 1 1 calc R . .
C24 C 0.4602(6) 0.5053(4) 0.2673(6) 0.0391(17) Uani 1 1 d U . .
H24 H 0.5334 0.5061 0.2994 0.047 Uiso 1 1 calc R . .
C25 C 0.2392(7) 0.3784(3) 0.1738(5) 0.0300(14) Uani 1 1 d U . .
C26 C 0.1347(6) 0.2817(3) 0.0981(6) 0.0359(16) Uani 1 1 d U A .
C27 C 0.1799(7) 0.2690(3) 0.1851(5) 0.0364(15) Uani 1 1 d U . .
C28 C 0.2617(10) 0.3263(4) 0.3280(6) 0.053(2) Uani 1 1 d U . .
H28A H 0.3451 0.3146 0.3391 0.080 Uiso 1 1 calc R A .
H28B H 0.2095 0.2958 0.3600 0.080 Uiso 1 1 calc R . .
H28C H 0.2469 0.3707 0.3495 0.080 Uiso 1 1 calc R . .
C29A C 0.1981(5) 0.2042(2) 0.2367(4) 0.0294(18) Uani 0.640(4) 1 d PGU A 1
C30A C 0.3095(4) 0.1825(2) 0.2706(5) 0.0294(18) Uani 0.640(4) 1 d PGU A 1
H30A H 0.3764 0.2108 0.2698 0.035 Uiso 0.640(4) 1 calc PR A 1
C31A C 0.3209(5) 0.1184(3) 0.3057(5) 0.0322(19) Uani 0.640(4) 1 d PGU A 1
H31A H 0.3954 0.1039 0.3284 0.039 Uiso 0.640(4) 1 calc PR A 1
C32A C 0.2209(6) 0.0760(2) 0.3068(5) 0.0281(18) Uani 0.640(4) 1 d PGU A 1
H32A H 0.2286 0.0332 0.3302 0.034 Uiso 0.640(4) 1 calc PR A 1
C33A C 0.1096(5) 0.0977(2) 0.2728(5) 0.0287(17) Uani 0.640(4) 1 d PGU A 1
C34A C 0.0982(4) 0.1618(3) 0.2378(5) 0.0309(19) Uani 0.640(4) 1 d PGU A 1
H34A H 0.0236 0.1763 0.2151 0.037 Uiso 0.640(4) 1 calc PR A 1
N5A N 0.0085(8) 0.0542(4) 0.2746(6) 0.0306(16) Uani 0.640(4) 1 d PU A 1
O5A O 0.0284(8) -0.0070(4) 0.2733(6) 0.0420(17) Uani 0.640(4) 1 d PU A 1
O6A O -0.0931(7) 0.0786(4) 0.2825(7) 0.0437(18) Uani 0.640(4) 1 d PU A 1
C29B C 0.1499(9) 0.1993(4) 0.2242(8) 0.0294(18) Uani 0.360(4) 1 d PGU A 2
C30B C 0.2497(8) 0.1648(4) 0.2585(9) 0.0294(18) Uani 0.360(4) 1 d PGU A 2
H30B H 0.3248 0.1859 0.2634 0.035 Uiso 0.360(4) 1 calc PR A 2
C31B C 0.2374(9) 0.0988(4) 0.2856(10) 0.0322(19) Uani 0.360(4) 1 d PGU A 2
C32B C 0.1253(11) 0.0672(4) 0.2783(9) 0.0281(18) Uani 0.360(4) 1 d PGU A 2
H32B H 0.1170 0.0231 0.2964 0.034 Uiso 0.360(4) 1 calc PR A 2
C33B C 0.0255(9) 0.1017(5) 0.2440(10) 0.0287(17) Uani 0.360(4) 1 d PGU A 2
H33B H -0.0496 0.0806 0.2391 0.034 Uiso 0.360(4) 1 calc PR A 2
C34B C 0.0378(8) 0.1677(4) 0.2170(9) 0.0309(19) Uani 0.360(4) 1 d PGU A 2
H34B H -0.0290 0.1908 0.1940 0.037 Uiso 0.360(4) 1 calc PR A 2
N5B N 0.3317(15) 0.0585(7) 0.3213(13) 0.0306(16) Uani 0.360(4) 1 d PU A 2
O5B O 0.3151(14) 0.0007(6) 0.3375(11) 0.0420(17) Uani 0.360(4) 1 d PU A 2
O6B O 0.4365(13) 0.0870(7) 0.3237(12) 0.0437(18) Uani 0.360(4) 1 d PU A 2

loop_
_atom_site_aniso_label
_atom_site_aniso_U_11
_atom_site_aniso_U_22
_atom_site_aniso_U_33
_atom_site_aniso_U_23
_atom_site_aniso_U_13
_atom_site_aniso_U_12
S1 0.0373(9) 0.0370(9) 0.0353(9) 0.0086(7) 0.0079(8) 0.0111(7)
S2 0.0499(11) 0.0536(11) 0.0506(12) -0.0001(10) 0.0024(10) 0.0275(9)
O1 0.042(3) 0.039(2) 0.052(3) -0.007(2) 0.006(3) 0.011(2)
O2 0.064(3) 0.067(4) 0.100(5) 0.043(4) 0.022(4) 0.012(3)
O3 0.074(4) 0.033(2) 0.062(4) 0.004(3) 0.006(3) -0.014(2)
N1 0.040(3) 0.022(2) 0.036(3) -0.004(2) -0.009(3) -0.013(2)
N2 0.050(3) 0.041(3) 0.054(4) 0.001(3) 0.001(3) 0.000(3)
C1 0.057(4) 0.035(3) 0.041(4) 0.000(3) -0.003(4) 0.018(3)
C2 0.034(3) 0.026(2) 0.042(4) -0.001(3) -0.001(3) 0.009(2)
C3 0.043(4) 0.031(3) 0.036(4) 0.010(3) 0.007(3) 0.006(3)
C4 0.034(3) 0.032(3) 0.043(4) 0.011(3) -0.001(3) 0.007(3)
C5 0.032(3) 0.028(2) 0.026(3) 0.002(3) -0.012(3) 0.003(2)
C6 0.030(3) 0.035(3) 0.029(3) 0.006(3) -0.003(3) 0.004(2)
C7 0.032(3) 0.042(3) 0.034(4) -0.011(3) -0.001(3) -0.011(3)
C8 0.036(3) 0.034(3) 0.040(4) 0.005(3) 0.004(3) 0.007(3)
C9 0.034(3) 0.032(3) 0.038(3) 0.002(3) -0.010(3) 0.014(3)
C10 0.028(3) 0.024(3) 0.042(3) 0.000(2) -0.009(3) -0.001(2)
C11 0.042(4) 0.033(3) 0.032(3) 0.004(3) -0.002(3) -0.014(3)
C12 0.052(4) 0.026(3) 0.030(3) 0.002(2) -0.010(3) -0.002(3)
C13 0.060(4) 0.037(3) 0.036(4) -0.006(3) -0.004(3) -0.012(3)
C14 0.052(3) 0.036(3) 0.035(4) -0.005(3) -0.008(3) -0.009(3)
C15 0.051(4) 0.049(4) 0.029(4) -0.011(3) -0.006(3) -0.013(3)
C16 0.049(4) 0.037(3) 0.058(5) 0.008(4) -0.009(4) -0.005(3)
C17 0.063(4) 0.024(3) 0.039(4) -0.005(3) -0.014(3) 0.007(3)
S3 0.0357(9) 0.0268(7) 0.0362(9) 0.0052(7) -0.0017(8) -0.0081(7)
S4 0.0523(12) 0.0393(9) 0.0626(14) -0.0071(10) 0.0027(11) -0.0201(9)
O4 0.040(3) 0.033(2) 0.044(3) 0.001(2) -0.001(2) -0.008(2)
N4 0.035(3) 0.027(2) 0.033(3) 0.013(2) 0.007(2) 0.003(2)
C18 0.054(5) 0.027(3) 0.060(5) 0.010(4) 0.003(5) 0.003(3)
C19 0.039(3) 0.034(3) 0.034(4) 0.006(3) 0.002(3) -0.010(3)
C20 0.044(4) 0.025(3) 0.036(4) 0.010(3) 0.002(3) -0.003(3)
C21 0.033(3) 0.027(3) 0.040(4) 0.006(3) -0.009(3) 0.004(3)
C22 0.037(3) 0.026(3) 0.034(4) 0.001(3) -0.015(3) 0.005(2)
C23 0.029(3) 0.033(3) 0.054(5) -0.005(3) -0.009(3) 0.007(3)
C24 0.026(3) 0.040(3) 0.051(4) 0.010(3) -0.006(3) -0.013(3)
C25 0.031(3) 0.028(2) 0.031(3) 0.000(2) 0.002(3) 0.006(3)
C26 0.033(3) 0.021(3) 0.054(4) -0.003(3) 0.003(3) 0.007(3)
C27 0.048(4) 0.025(3) 0.036(3) 0.007(2) 0.020(3) 0.007(2)
C28 0.082(6) 0.040(4) 0.038(4) 0.007(3) 0.005(4) 0.024(5)
C29A 0.025(4) 0.017(2) 0.046(4) -0.004(3) 0.003(4) -0.001(3)
C30A 0.018(4) 0.024(3) 0.047(5) -0.005(3) 0.008(4) 0.001(3)
C31A 0.023(3) 0.027(3) 0.047(5) 0.001(3) 0.007(4) 0.001(3)
C32A 0.025(3) 0.020(3) 0.039(5) -0.003(3) 0.008(3) 0.002(3)
C33A 0.028(3) 0.018(3) 0.041(4) -0.005(3) 0.003(4) 0.002(3)
C34A 0.013(4) 0.031(3) 0.049(5) 0.011(3) 0.011(4) 0.005(3)
N5A 0.030(3) 0.026(3) 0.036(4) 0.000(3) -0.003(3) -0.003(2)
O5A 0.051(4) 0.027(2) 0.048(4) 0.000(3) 0.004(4) 0.005(3)
O6A 0.031(3) 0.039(3) 0.062(5) 0.005(3) -0.005(3) 0.004(3)
C29B 0.025(4) 0.017(2) 0.046(4) -0.004(3) 0.003(4) -0.001(3)
C30B 0.018(4) 0.024(3) 0.047(5) -0.005(3) 0.008(4) 0.001(3)
C31B 0.023(3) 0.027(3) 0.047(5) 0.001(3) 0.007(4) 0.001(3)
C32B 0.025(3) 0.020(3) 0.039(5) -0.003(3) 0.008(3) 0.002(3)
C33B 0.028(3) 0.018(3) 0.041(4) -0.005(3) 0.003(4) 0.002(3)
C34B 0.013(4) 0.031(3) 0.049(5) 0.011(3) 0.011(4) 0.005(3)
N5B 0.030(3) 0.026(3) 0.036(4) 0.000(3) -0.003(3) -0.003(2)
O5B 0.051(4) 0.027(2) 0.048(4) 0.000(3) 0.004(4) 0.005(3)
O6B 0.031(3) 0.039(3) 0.062(5) 0.005(3) -0.005(3) 0.004(3)

loop_
_atom_type_symbol
_atom_type_description
_atom_type_scat_dispersion_real
_atom_type_scat_dispersion_imag
_atom_type_scat_source
C C 0.0033 0.0000 'International Tables Vol C Tables 4.2.6.8 and 6.1.1.4'
H H 0.0000 0.0000 'International Tables Vol C Tables 4.2.6.8 and 6.1.1.4'
N N 0.0061 0.0000 'International Tables Vol C Tables 4.2.6.8 and 6.1.1.4'
O O 0.0106 0.0000 'International Tables Vol C Tables 4.2.6.8 and 6.1.1.4'
S S 0.1246 0.0000 'International Tables Vol C Tables 4.2.6.8 and 6.1.1.4'

loop_
_geom_angle_atom_site_label_1
_geom_angle_atom_site_label_2
_geom_angle_atom_site_label_3
_geom_angle
C8 S1 C9 93.3(3)
C2 O1 C1 113.0(6)
C8 N1 C10 114.4(6)
C8 N1 C11 124.2(6)
C10 N1 C11 121.2(6)
O2 N2 O3 122.9(7)
O2 N2 C14 120.1(6)
O3 N2 C14 117.0(7)
C3 C2 O1 127.6(6)
C3 C2 C7 120.4(6)
O1 C2 C7 112.0(6)
C2 C3 C4 119.4(6)
C5 C4 C3 121.2(7)
C6 C5 C4 118.9(6)
C6 C5 C8 120.6(6)
C4 C5 C8 120.5(6)
C7 C6 C5 121.0(6)
C6 C7 C2 119.0(7)
N1 C8 C5 126.9(7)
N1 C8 S1 110.6(5)
C5 C8 S1 122.4(5)
C10 C9 S2 131.1(5)
C10 C9 S1 108.3(5)
S2 C9 S1 120.4(4)
C9 C10 N1 113.2(6)
C9 C10 C12 121.8(6)
N1 C10 C12 124.9(7)
C13 C12 C17 118.5(7)
C13 C12 C10 122.4(7)
C17 C12 C10 119.1(7)
C12 C13 C14 117.4(8)
C15 C14 C13 123.6(7)
C15 C14 N2 120.2(7)
C13 C14 N2 116.0(7)
C14 C15 C16 120.2(7)
C17 C16 C15 115.3(8)
C12 C17 C16 124.8(7)
C25 S3 C26 93.3(4)
C19 O4 C18 119.9(6)
C25 N4 C27 113.7(6)
C25 N4 C28 120.9(6)
C27 N4 C28 123.6(6)
O4 C19 C24 118.1(7)
O4 C19 C20 124.3(6)
C24 C19 C20 117.6(6)
C21 C20 C19 121.4(6)
C20 C21 C22 120.2(7)
C23 C22 C21 118.7(6)
C23 C22 C25 121.7(6)
C21 C22 C25 119.3(6)
C24 C23 C22 119.3(6)
C19 C24 C23 122.6(7)
N4 C25 C22 124.6(7)
N4 C25 S3 110.7(5)
C22 C25 S3 124.7(5)
C27 C26 S4 133.6(5)
C27 C26 S3 107.4(5)
S4 C26 S3 118.9(5)
C26 C27 N4 114.8(6)
C26 C27 C29A 131.2(6)
N4 C27 C29A 113.1(6)
C26 C27 C29B 115.3(7)
N4 C27 C29B 129.6(7)
C29A C27 C29B 21.4(4)
C30A C29A C34A 120.0
C30A C29A C27 124.2(4)
C34A C29A C27 115.3(4)
C31A C30A C29A 120.0
C32A C31A C30A 120.0
C33A C32A C31A 120.0
C32A C33A C34A 120.0
C32A C33A N5A 119.5(5)
C34A C33A N5A 120.5(5)
C33A C34A C29A 120.0
O6A N5A O5A 123.7(9)
O6A N5A C33A 118.0(7)
O5A N5A C33A 118.1(8)
C30B C29B C34B 120.0
C30B C29B C27 114.5(6)
C34B C29B C27 125.0(6)
C29B C30B C31B 120.0
C30B C31B C32B 120.0
C30B C31B N5B 125.4(9)
C32B C31B N5B 114.6(9)
C33B C32B C31B 120.0
C34B C33B C32B 120.0
C33B C34B C29B 120.0
O5B N5B O6B 124.2(16)
O5B N5B C31B 121.0(15)
O6B N5B C31B 114.3(13)

loop_
_geom_bond_atom_site_label_1
_geom_bond_atom_site_label_2
_geom_bond_distance
S1 C8 1.714(8)
S1 C9 1.742(7)
S2 C9 1.715(8)
O1 C2 1.391(8)
O1 C1 1.447(9)
O2 N2 1.253(9)
O3 N2 1.258(8)
N1 C8 1.335(9)
N1 C10 1.413(9)
N1 C11 1.436(9)
N2 C14 1.466(10)
C2 C3 1.328(10)
C2 C7 1.448(10)
C3 C4 1.396(9)
C4 C5 1.368(9)
C5 C6 1.396(10)
C5 C8 1.476(9)
C6 C7 1.337(10)
C9 C10 1.386(11)
C10 C12 1.475(9)
C12 C13 1.348(11)
C12 C17 1.398(11)
C13 C14 1.429(10)
C14 C15 1.348(11)
C15 C16 1.393(11)
C16 C17 1.400(10)
S3 C25 1.700(8)
S3 C26 1.754(7)
S4 C26 1.716(8)
O4 C19 1.302(8)
O4 C18 1.425(8)
N4 C25 1.361(8)
N4 C27 1.384(9)
N4 C28 1.499(11)
C19 C24 1.385(10)
C19 C20 1.439(11)
C20 C21 1.373(9)
C21 C22 1.442(9)
C22 C23 1.411(10)
C22 C25 1.450(9)
C23 C24 1.408(10)
C26 C27 1.384(12)
C27 C29A 1.517(8)
C27 C29B 1.548(10)
C29A C30A 1.3900
C29A C34A 1.3900
C30A C31A 1.3900
C31A C32A 1.3900
C32A C33A 1.3900
C33A C34A 1.3900
C33A N5A 1.414(9)
N5A O6A 1.225(11)
N5A O5A 1.249(11)
C29B C30B 1.3900
C29B C34B 1.3900
C30B C31B 1.3900
C31B C32B 1.3900
C31B N5B 1.414(18)
C32B C33B 1.3900
C33B C34B 1.3900
N5B O5B 1.20(2)
N5B O6B 1.29(2)
